data_7040376
loop_
_publ_author_name
'Mandal, Dipendu'
'Man, Wing Y.'
'Rosair, Georgina M.'
'Welch, Alan J.'

_publ_section_title
;
 Steric versus electronic factors in metallacarborane isomerisation:
 nickelacarboranes with 3,1,2-, 4,1,2- and 2,1,8-NiC2B9 architectures and
 pendant carborane groups, derived from 1,1'-bis(o-carborane).
;
_journal_issue 38
_journal_name_full 'Dalton transactions (Cambridge, England : 2003)'
_journal_page_first 15013
_journal_page_last 15025
_journal_paper_doi 10.1039/c6dt02855a
_journal_volume 45
_journal_year 2016
_chemical_formula_moiety 'C20 H43 B19 Ni P2'
_chemical_formula_sum 'C20 H43 B19 Ni P2'
_chemical_formula_weight 609.58
_space_group_crystal_system monoclinic
_space_group_IT_number 4
_space_group_name_Hall 'P 2yb'
_space_group_name_H-M_alt 'P 1 21 1'
_symmetry_space_group_name_Hall 'P 2yb'
_symmetry_space_group_name_H-M 'P 1 21 1'
_atom_sites_solution_hydrogens mixed
_atom_sites_solution_primary direct
_audit_creation_date 2016-07-15
_audit_creation_method
;
Olex2 1.2
(compiled 2016.02.19 svn.r3266 for OlexSys, GUI svn.r5155)
;
_audit_update_record
;
2016-07-19 deposited with the CCDC.
2016-08-18 downloaded from the CCDC.
;
_cell_angle_alpha 90
_cell_angle_beta 90.703(9)
_cell_angle_gamma 90
_cell_formula_units_Z 2
_cell_length_a 9.8159(13)
_cell_length_b 11.0792(15)
_cell_length_c 14.558(2)
_cell_measurement_reflns_used 1238
_cell_measurement_temperature 100.0(2)
_cell_measurement_theta_max 16.179
_cell_measurement_theta_min 2.310
_cell_volume 1583.1(4)
_computing_cell_refinement 'SAINT v7.68A (Bruker, 2009)'
_computing_data_reduction 'SAINT v7.68A (Bruker, 2009)'
_computing_molecular_graphics 'Olex2 (Dolomanov et al., 2009)'
_computing_publication_material 'Olex2 (Dolomanov et al., 2009)'
_computing_structure_refinement 'XH (Sheldrick, 2008)'
_computing_structure_solution 'ShelXS (Sheldrick, 2008)'
_diffrn_ambient_temperature 100.0(2)
_diffrn_measured_fraction_theta_full 0.987
_diffrn_measured_fraction_theta_max 0.987
_diffrn_measurement_device_type 'Bruker APEX-II CCD'
_diffrn_measurement_method '\f and \w scans'
_diffrn_radiation_monochromator graphite
_diffrn_radiation_type MoK\a
_diffrn_radiation_wavelength 0.71073
_diffrn_reflns_av_R_equivalents 0.1330
_diffrn_reflns_av_unetI/netI 0.1580
_diffrn_reflns_Laue_measured_fraction_full 0.987
_diffrn_reflns_Laue_measured_fraction_max 0.987
_diffrn_reflns_limit_h_max 9
_diffrn_reflns_limit_h_min -11
_diffrn_reflns_limit_k_max 10
_diffrn_reflns_limit_k_min -13
_diffrn_reflns_limit_l_max 16
_diffrn_reflns_limit_l_min -17
_diffrn_reflns_number 17876
_diffrn_reflns_point_group_measured_fraction_full 0.987
_diffrn_reflns_point_group_measured_fraction_max 0.987
_diffrn_reflns_theta_full 24.825
_diffrn_reflns_theta_max 24.825
_diffrn_reflns_theta_min 2.310
_diffrn_standards_number 0
_exptl_absorpt_coefficient_mu 0.729
_exptl_absorpt_correction_T_max 0.7452
_exptl_absorpt_correction_T_min 0.4902
_exptl_absorpt_correction_type multi-scan
_exptl_absorpt_process_details
;
SADABS-2008/1 (Bruker,2008) was used for absorption correction.
wR2(int) was 0.1204 before and 0.1009 after correction.
The Ratio of minimum to maximum transmission is 0.6578.
The \l/2 correction factor is 0.0015.
;
_exptl_crystal_colour green
_exptl_crystal_colour_primary green
_exptl_crystal_density_diffrn 1.279
_exptl_crystal_description PLATE
_exptl_crystal_F_000 632
_exptl_crystal_size_max 0.22
_exptl_crystal_size_mid 0.2
_exptl_crystal_size_min 0.03
_refine_diff_density_max 0.526
_refine_diff_density_min -0.506
_refine_diff_density_rms 0.105
_refine_ls_abs_structure_details
;
 Refined as an inversion twin.
;
_refine_ls_abs_structure_Flack 0.44(4)
_refine_ls_extinction_method none
_refine_ls_goodness_of_fit_ref 1.047
_refine_ls_hydrogen_treatment mixed
_refine_ls_matrix_type full
_refine_ls_number_parameters 441
_refine_ls_number_reflns 4833
_refine_ls_number_restraints 7
_refine_ls_restrained_S_all 1.047
_refine_ls_R_factor_all 0.1216
_refine_ls_R_factor_gt 0.0699
_refine_ls_shift/su_max 0.001
_refine_ls_shift/su_mean 0.000
_refine_ls_structure_factor_coef Fsqd
_refine_ls_weighting_details 'w=1/[\s^2^(Fo^2^)+(0.0618P)^2^] where P=(Fo^2^+2Fc^2^)/3'
_refine_ls_weighting_scheme calc
_refine_ls_wR_factor_gt 0.1353
_refine_ls_wR_factor_ref 0.1567
_reflns_Friedel_coverage 0.892
_reflns_Friedel_fraction_full 0.987
_reflns_Friedel_fraction_max 0.987
_reflns_number_gt 3249
_reflns_number_total 4833
_reflns_threshold_expression 'I > 2\s(I)'
_cod_data_source_file c6dt02855a2.cif
_cod_data_source_block 5106
_cod_depositor_comments 'Adding full bibliography for 7040371--7040379.cif.'
_cod_database_code 7040376
_shelx_space_group_comment
;
The symmetry employed for this shelxl refinement is uniquely defined
by the following loop, which should always be used as a source of
symmetry information in preference to the above space-group names.
They are only intended as comments.
;
_shelx_estimated_absorpt_t_max 0.978
_shelx_estimated_absorpt_t_min 0.856
_olex2_refinement_description
;
1. Twinned data refinement
 Scales: 0.56(4) 0.44(4)
2. Fixed Uiso
 At 1.2 times of:
  All B(H) groups, All B(H,H) groups, All C(H) groups
 At 1.5 times of:
  All C(H,H,H) groups
3. Shared sites
{B4, C4}
{C2, B2}
4. Uiso/Uaniso restraints and constraints
Uanis(C4) \\sim Ueq: with sigma of 0.005 and sigma for terminal atoms of 0.02
Uanis(B4) = Uanis(C4)
Uanis(C2) = Uanis(B2)
5. Others
 Fixed Sof: B2(0.15) C2(0.85) B4(0.85) C4(0.15) H11A(0.15) H11(0.85)
6.a Aromatic/amide H refined with riding coordinates:
 C104(H104), C105(H105), C106(H106), C107(H107), C108(H108), C204(H204),
 C205(H205), C206(H206), C207(H207), C208(H208)
6.b Idealised Me refined as rotating group:
 C101(H10A,H10B,H10C), C102(H10D,H10E,H10F), C201(H20A,H20B,H20C), C202(H20D,
 H20E,H20F)
6.c Boron cage BH refined with riding coordinates:
 B11(H11A), B11(H11), C2'(H2')
;
_shelx_shelxl_version_number 2014/7
_olex2_submission_special_instructions 'No special instructions were received'

loop_
_space_group_symop_operation_xyz
'x, y, z'
'-x, y+1/2, -z'

loop_
_atom_site_label
_atom_site_type_symbol
_atom_site_fract_x
_atom_site_fract_y
_atom_site_fract_z
_atom_site_U_iso_or_equiv
_atom_site_adp_type
_atom_site_occupancy
_atom_site_site_symmetry_order
_atom_site_calc_flag
_atom_site_refinement_flags_posn
_atom_site_refinement_flags_adp
_atom_site_refinement_flags_occupancy
_atom_site_disorder_assembly
_atom_site_disorder_group
C1 C 0.4651(11) 0.2129(10) 0.3072(8) 0.023(3) Uani 1 1 d . . . . .
P1 P 0.2165(3) 0.4155(3) 0.1478(2) 0.0239(8) Uani 1 1 d . . . . .
B2 B 0.4867(13) 0.3412(10) 0.2557(9) 0.020(3) Uani 0.15 1 d . . P A 2
C2 C 0.4867(13) 0.3412(10) 0.2557(9) 0.020(3) Uani 0.85 1 d . . P A 1
H2 H 0.449(10) 0.394(10) 0.291(7) 0.025 Uiso 1 1 d R . . . .
P2 P 0.2120(3) 0.1270(3) 0.1002(2) 0.0239(8) Uani 1 1 d . . . . .
Ni3 Ni 0.34870(13) 0.25099(11) 0.17070(9) 0.0193(4) Uani 1 1 d . . . . .
B4 B 0.4769(14) 0.1101(14) 0.2253(10) 0.028(4) Uani 0.85 1 d . . P A 1
H4 H 0.420(11) 0.021(10) 0.248(7) 0.034 Uiso 1 1 d R . . . .
C4 C 0.4769(14) 0.1101(14) 0.2253(10) 0.028(4) Uani 0.15 1 d . U P A 2
B5 B 0.6117(13) 0.1319(14) 0.3083(10) 0.024(3) Uani 1 1 d . . . . .
H5 H 0.618(11) 0.075(10) 0.358(7) 0.029 Uiso 1 1 d R . . . .
B6 B 0.6138(14) 0.2879(13) 0.3324(10) 0.027(4) Uani 1 1 d . . . . .
H6 H 0.621(11) 0.332(10) 0.391(8) 0.032 Uiso 1 1 d R . . . .
B7 B 0.5324(16) 0.3390(15) 0.1430(10) 0.028(4) Uani 1 1 d . . . . .
H7 H 0.528(10) 0.421(10) 0.095(7) 0.033 Uiso 1 1 d R . . . .
B8 B 0.5330(14) 0.1795(14) 0.1182(10) 0.022(4) Uani 1 1 d . . . . .
H8 H 0.529(10) 0.133(10) 0.063(7) 0.027 Uiso 1 1 d R . . . .
B9 B 0.6546(14) 0.1118(14) 0.1914(10) 0.025(4) Uani 1 1 d . . . . .
H9 H 0.705(11) 0.042(10) 0.162(7) 0.031 Uiso 1 1 d R . . . .
B10 B 0.7368(13) 0.2259(11) 0.2612(9) 0.019(3) Uani 1 1 d . . . . .
H10 H 0.830(10) 0.224(9) 0.282(6) 0.023 Uiso 1 1 d R . . . .
B11 B 0.6530(14) 0.3652(13) 0.2310(10) 0.025(4) Uani 1 1 d . . . . .
H11A H 0.7047 0.4552 0.2349 0.030 Uiso 0.15 1 calc R . P A 2
H11 H 0.7047 0.4552 0.2349 0.030 Uiso 0.85 1 calc R . P A 1
B12 B 0.6902(12) 0.2558(17) 0.1448(8) 0.027(3) Uani 1 1 d . . . . .
H12 H 0.771(9) 0.283(9) 0.086(6) 0.032 Uiso 1 1 d R . . . .
C101 C 0.0346(11) 0.4103(12) 0.1613(8) 0.021(3) Uani 1 1 d . . . . .
H10A H -0.0053 0.3561 0.1151 0.032 Uiso 1 1 calc GR . . . .
H10B H -0.0033 0.4915 0.1533 0.032 Uiso 1 1 calc GR . . . .
H10C H 0.0134 0.3805 0.2229 0.032 Uiso 1 1 calc GR . . . .
C102 C 0.2342(11) 0.4714(10) 0.0309(7) 0.024(3) Uani 1 1 d . . . . .
H10D H 0.3311 0.4762 0.0157 0.036 Uiso 1 1 calc GR . . . .
H10E H 0.1932 0.5518 0.0260 0.036 Uiso 1 1 calc GR . . . .
H10F H 0.1880 0.4163 -0.0119 0.036 Uiso 1 1 calc GR . . . .
C103 C 0.2612(12) 0.5484(11) 0.2187(8) 0.027(3) Uani 1 1 d . . . . .
C104 C 0.3606(11) 0.6303(10) 0.1895(8) 0.026(3) Uani 1 1 d . . . . .
H104 H 0.4078 0.6154 0.1341 0.032 Uiso 1 1 calc R . . . .
C105 C 0.3904(11) 0.7316(11) 0.2398(8) 0.028(3) Uani 1 1 d . . . . .
H105 H 0.4577 0.7866 0.2191 0.034 Uiso 1 1 calc R . . . .
C106 C 0.3218(10) 0.7539(14) 0.3216(8) 0.034(3) Uani 1 1 d . . . . .
H106 H 0.3423 0.8243 0.3563 0.041 Uiso 1 1 calc R . . . .
C107 C 0.2234(13) 0.6732(12) 0.3526(9) 0.038(3) Uani 1 1 d . . . . .
H107 H 0.1782 0.6873 0.4089 0.045 Uiso 1 1 calc R . . . .
C108 C 0.1927(13) 0.5724(11) 0.3000(8) 0.031(3) Uani 1 1 d . . . . .
H108 H 0.1237 0.5186 0.3198 0.037 Uiso 1 1 calc R . . . .
C201 C 0.0498(13) 0.0870(12) 0.1532(8) 0.030(3) Uani 1 1 d . . . . .
H20A H 0.0674 0.0394 0.2089 0.045 Uiso 1 1 calc GR . . . .
H20B H -0.0052 0.0393 0.1099 0.045 Uiso 1 1 calc GR . . . .
H20C H 0.0005 0.1608 0.1693 0.045 Uiso 1 1 calc GR . . . .
C202 C 0.2767(12) -0.0224(10) 0.0723(8) 0.029(3) Uani 1 1 d . . . . .
H20D H 0.3656 -0.0147 0.0429 0.043 Uiso 1 1 calc GR . . . .
H20E H 0.2129 -0.0630 0.0303 0.043 Uiso 1 1 calc GR . . . .
H20F H 0.2866 -0.0700 0.1288 0.043 Uiso 1 1 calc GR . . . .
C203 C 0.1637(11) 0.1810(10) -0.0134(8) 0.025(3) Uani 1 1 d . . . . .
C204 C 0.0286(11) 0.2133(9) -0.0372(7) 0.024(3) Uani 1 1 d . . . . .
H204 H -0.0410 0.2042 0.0070 0.028 Uiso 1 1 calc R . . . .
C205 C -0.0044(10) 0.2573(13) -0.1224(7) 0.028(3) Uani 1 1 d . . . . .
H205 H -0.0955 0.2804 -0.1363 0.034 Uiso 1 1 calc R . . . .
C206 C 0.0943(12) 0.2680(12) -0.1876(8) 0.030(3) Uani 1 1 d . . . . .
H206 H 0.0708 0.2986 -0.2467 0.036 Uiso 1 1 calc R . . . .
C207 C 0.2276(12) 0.2348(14) -0.1687(8) 0.037(4) Uani 1 1 d . . . . .
H207 H 0.2954 0.2412 -0.2145 0.045 Uiso 1 1 calc R . . . .
C208 C 0.2608(12) 0.1916(11) -0.0809(8) 0.033(3) Uani 1 1 d . . . . .
H208 H 0.3522 0.1691 -0.0674 0.040 Uiso 1 1 calc R . . . .
C1' C 0.3659(11) 0.1967(10) 0.3880(7) 0.019(3) Uani 1 1 d . . . . .
C2' C 0.4213(12) 0.2058(10) 0.4950(7) 0.026(3) Uani 1 1 d . . . . .
H2' H 0.5323 0.2224 0.5085 0.031 Uiso 1 1 calc R . . . .
B3' B 0.3775(14) 0.0654(14) 0.4532(9) 0.024(3) Uani 1 1 d . . . . .
H3' H 0.457(11) 0.004(9) 0.441(6) 0.029 Uiso 1 1 d R . . . .
B4' B 0.2317(14) 0.0947(13) 0.3814(10) 0.026(4) Uani 1 1 d . . . . .
H4' H 0.219(11) 0.021(10) 0.312(7) 0.031 Uiso 1 1 d R . . . .
B5' B 0.2037(11) 0.2544(17) 0.3834(9) 0.030(3) Uani 1 1 d . . . . .
H5' H 0.181(10) 0.299(9) 0.316(7) 0.036 Uiso 1 1 d R . . . .
B6' B 0.3279(15) 0.3254(14) 0.4537(9) 0.027(4) Uani 1 1 d . . . . .
H6' H 0.383(10) 0.418(11) 0.424(7) 0.033 Uiso 1 1 d R . . . .
B7' B 0.3371(14) 0.1120(13) 0.5664(10) 0.029(4) Uani 1 1 d . . . . .
H7' H 0.389(11) 0.072(10) 0.626(7) 0.035 Uiso 1 1 d R . . . .
B8' B 0.2147(15) 0.0447(14) 0.4982(10) 0.028(4) Uani 1 1 d . . . . .
H8' H 0.169(11) -0.036(10) 0.505(7) 0.033 Uiso 1 1 d R . . . .
B9' B 0.1041(17) 0.1584(14) 0.4538(10) 0.032(4) Uani 1 1 d . . . . .
H9' H 0.009(12) 0.151(10) 0.442(7) 0.039 Uiso 1 1 d R . . . .
B10' B 0.1644(15) 0.2989(14) 0.4968(11) 0.034(4) Uani 1 1 d . . . . .
H10' H 0.095(12) 0.386(10) 0.509(7) 0.041 Uiso 1 1 d R . . . .
B11' B 0.3107(14) 0.2709(15) 0.5685(10) 0.029(4) Uani 1 1 d . . . . .
H11' H 0.349(11) 0.319(10) 0.619(8) 0.035 Uiso 1 1 d R . . . .
B12' B 0.1708(16) 0.1694(13) 0.5684(11) 0.032(4) Uani 1 1 d . . . . .
H12' H 0.091(11) 0.150(10) 0.623(7) 0.039 Uiso 1 1 d R . . . .

loop_
_atom_site_aniso_label
_atom_site_aniso_U_11
_atom_site_aniso_U_22
_atom_site_aniso_U_33
_atom_site_aniso_U_23
_atom_site_aniso_U_13
_atom_site_aniso_U_12
C1 0.023(7) 0.019(7) 0.026(7) 0.001(5) -0.005(5) 0.005(5)
P1 0.0138(17) 0.023(2) 0.035(2) 0.0012(16) -0.0014(14) -0.0024(14)
B2 0.020(7) 0.010(7) 0.031(8) -0.006(6) -0.001(6) 0.001(5)
C2 0.020(7) 0.010(7) 0.031(8) -0.006(6) -0.001(6) 0.001(5)
P2 0.0187(18) 0.0226(19) 0.0304(19) -0.0031(16) 0.0009(14) 0.0003(15)
Ni3 0.0143(7) 0.0178(8) 0.0259(8) -0.0012(8) 0.0011(6) -0.0012(8)
B4 0.019(6) 0.028(6) 0.038(6) -0.003(5) -0.001(5) -0.005(5)
C4 0.019(6) 0.028(6) 0.038(6) -0.003(5) -0.001(5) -0.005(5)
B5 0.007(7) 0.026(8) 0.039(9) 0.008(7) 0.000(6) 0.005(6)
B6 0.018(8) 0.033(11) 0.030(9) -0.012(7) -0.004(7) 0.000(6)
B7 0.028(9) 0.029(10) 0.026(9) 0.003(7) -0.002(7) -0.006(7)
B8 0.016(8) 0.023(8) 0.029(9) -0.010(7) 0.007(6) 0.006(6)
B9 0.010(8) 0.020(9) 0.046(10) -0.004(8) -0.001(7) 0.006(6)
B10 0.013(7) 0.013(9) 0.031(8) -0.001(6) -0.004(6) -0.004(6)
B11 0.012(8) 0.019(8) 0.044(10) 0.000(7) -0.002(7) 0.002(6)
B12 0.021(7) 0.026(7) 0.033(8) -0.003(9) 0.009(6) 0.004(9)
C101 0.015(7) 0.015(7) 0.034(8) -0.003(6) -0.003(5) 0.000(5)
C102 0.025(7) 0.019(7) 0.028(7) 0.004(5) 0.003(5) -0.008(5)
C103 0.026(8) 0.025(7) 0.031(8) -0.006(6) -0.010(6) 0.002(6)
C104 0.018(7) 0.015(7) 0.046(8) 0.011(6) -0.001(6) 0.003(6)
C105 0.015(6) 0.016(8) 0.054(8) 0.003(7) 0.000(5) 0.002(5)
C106 0.030(7) 0.018(6) 0.055(8) -0.002(9) -0.014(6) 0.000(8)
C107 0.030(8) 0.036(9) 0.047(9) -0.012(7) -0.004(6) -0.005(7)
C108 0.036(8) 0.025(8) 0.033(8) 0.002(6) -0.004(6) -0.003(6)
C201 0.037(9) 0.022(8) 0.030(8) -0.010(6) -0.002(6) 0.004(6)
C202 0.021(7) 0.031(8) 0.034(8) -0.009(6) 0.004(6) 0.001(6)
C203 0.016(7) 0.026(7) 0.033(7) -0.004(6) 0.012(6) -0.001(6)
C204 0.025(7) 0.022(8) 0.024(7) -0.001(5) 0.003(5) 0.006(5)
C205 0.017(6) 0.030(7) 0.037(7) -0.007(8) -0.003(5) -0.009(7)
C206 0.033(7) 0.024(8) 0.034(7) -0.001(7) -0.002(6) 0.006(7)
C207 0.034(8) 0.052(10) 0.025(7) 0.007(8) 0.000(5) 0.002(8)
C208 0.021(7) 0.036(8) 0.043(9) -0.009(7) -0.008(6) -0.005(6)
C1' 0.020(7) 0.016(6) 0.021(7) 0.001(5) -0.003(5) 0.005(5)
C2' 0.029(7) 0.031(8) 0.018(6) 0.001(5) -0.003(5) 0.004(6)
B3' 0.017(8) 0.026(9) 0.028(9) -0.002(7) 0.001(6) -0.004(7)
B4' 0.015(8) 0.029(9) 0.034(9) 0.000(7) 0.002(6) 0.001(6)
B5' 0.015(7) 0.040(9) 0.035(8) 0.026(10) 0.001(6) -0.005(9)
B6' 0.031(9) 0.040(10) 0.011(8) 0.004(7) -0.003(6) 0.013(7)
B7' 0.026(9) 0.026(9) 0.036(9) 0.002(7) -0.003(7) -0.002(7)
B8' 0.021(9) 0.033(10) 0.029(9) -0.009(7) 0.002(6) -0.008(7)
B9' 0.027(9) 0.030(10) 0.040(10) 0.001(7) 0.008(7) -0.011(7)
B10' 0.024(9) 0.034(10) 0.045(10) 0.007(7) 0.012(8) 0.015(7)
B11' 0.033(8) 0.026(10) 0.028(8) 0.001(7) 0.007(6) 0.002(8)
B12' 0.037(10) 0.020(9) 0.041(10) 0.003(7) -0.001(7) -0.008(7)

loop_
_atom_type_symbol
_atom_type_description
_atom_type_scat_dispersion_real
_atom_type_scat_dispersion_imag
_atom_type_scat_source
C C 0.0033 0.0016 'International Tables Vol C Tables 4.2.6.8 and 6.1.1.4'
H H 0.0000 0.0000 'International Tables Vol C Tables 4.2.6.8 and 6.1.1.4'
B B 0.0013 0.0007 'International Tables Vol C Tables 4.2.6.8 and 6.1.1.4'
Ni Ni 0.3393 1.1124 'International Tables Vol C Tables 4.2.6.8 and 6.1.1.4'
P P 0.1023 0.0942 'International Tables Vol C Tables 4.2.6.8 and 6.1.1.4'

loop_
_geom_angle_atom_site_label_1
_geom_angle_atom_site_label_2
_geom_angle_atom_site_label_3
_geom_angle
B2 C1 Ni3 60.7(6)
B2 C1 C4 105.1(9)
B2 C1 B5 110.6(9)
B2 C1 B6 63.8(8)
C2 C1 Ni3 60.7(6)
C2 C1 B4 105.1(9)
C2 C1 B5 110.6(9)
C2 C1 B6 63.8(8)
B4 C1 Ni3 63.0(6)
B4 C1 B5 64.9(8)
B4 C1 B6 114.9(9)
C4 C1 Ni3 63.0(6)
C4 C1 B5 64.9(8)
C4 C1 B6 114.9(9)
B5 C1 Ni3 120.9(7)
B5 C1 B6 62.3(8)
B6 C1 Ni3 120.3(8)
C1' C1 B2 122.7(9)
C1' C1 C2 122.7(9)
C1' C1 Ni3 111.4(7)
C1' C1 B4 121.2(10)
C1' C1 C4 121.2(10)
C1' C1 B5 118.2(9)
C1' C1 B6 115.8(9)
C101 P1 Ni3 121.8(4)
C101 P1 C102 102.7(5)
C101 P1 C103 101.2(6)
C102 P1 Ni3 110.6(4)
C102 P1 C103 103.1(5)
C103 P1 Ni3 115.4(4)
C1 B2 H2 105(7)
C1 B2 Ni3 76.5(6)
C1 B2 B6 60.7(7)
C1 B2 B7 118.0(10)
C1 B2 B11 111.5(10)
Ni3 B2 H2 113(7)
B6 B2 H2 99(7)
B6 B2 Ni3 131.8(8)
B7 B2 H2 134(7)
B7 B2 Ni3 66.3(7)
B7 B2 B6 114.3(10)
B11 B2 H2 116(7)
B11 B2 Ni3 124.8(8)
B11 B2 B6 60.8(8)
B11 B2 B7 62.2(8)
C1 C2 H2 105(7)
C1 C2 Ni3 76.5(6)
C1 C2 B6 60.7(7)
C1 C2 B7 118.0(10)
C1 C2 B11 111.5(10)
Ni3 C2 H2 113(7)
B6 C2 H2 99(7)
B6 C2 Ni3 131.8(8)
B7 C2 H2 134(7)
B7 C2 Ni3 66.3(7)
B7 C2 B6 114.3(10)
B11 C2 H2 116(7)
B11 C2 Ni3 124.8(8)
B11 C2 B6 60.8(8)
B11 C2 B7 62.2(8)
C201 P2 Ni3 119.3(4)
C202 P2 Ni3 117.7(4)
C202 P2 C201 100.5(6)
C203 P2 Ni3 112.0(4)
C203 P2 C201 104.2(5)
C203 P2 C202 100.7(5)
P1 Ni3 C1 123.3(3)
B2 Ni3 C1 42.8(4)
B2 Ni3 P1 93.9(3)
B2 Ni3 P2 168.6(4)
B2 Ni3 C4 75.8(6)
B2 Ni3 B7 48.3(5)
B2 Ni3 B8 80.9(5)
C2 Ni3 C1 42.8(4)
C2 Ni3 P1 93.9(3)
C2 Ni3 P2 168.6(4)
C2 Ni3 B4 75.8(6)
C2 Ni3 B7 48.3(5)
C2 Ni3 B8 80.9(5)
P2 Ni3 C1 125.8(3)
P2 Ni3 P1 95.18(13)
B4 Ni3 C1 43.3(5)
B4 Ni3 P1 166.4(4)
B4 Ni3 P2 94.1(4)
C4 Ni3 C1 43.3(5)
C4 Ni3 P1 166.4(4)
C4 Ni3 P2 94.1(4)
B7 Ni3 C1 80.4(5)
B7 Ni3 P1 95.2(5)
B7 Ni3 P2 137.1(4)
B7 Ni3 B4 84.7(6)
B7 Ni3 C4 84.7(6)
B7 Ni3 B8 50.6(5)
B8 Ni3 C1 80.1(5)
B8 Ni3 P1 137.5(4)
B8 Ni3 P2 96.8(4)
B8 Ni3 B4 50.6(6)
B8 Ni3 C4 50.6(6)
C1 B4 Ni3 73.8(7)
C1 B4 H4 109(5)
C1 B4 B5 58.7(7)
C1 B4 B8 110.4(11)
C1 B4 B9 105.3(10)
Ni3 B4 H4 115(5)
B5 B4 Ni3 125.0(9)
B5 B4 H4 106(5)
B5 B4 B8 106.9(10)
B5 B4 B9 58.7(8)
B8 B4 Ni3 63.9(7)
B8 B4 H4 138(5)
B9 B4 Ni3 116.8(9)
B9 B4 H4 123(5)
B9 B4 B8 57.6(8)
C1 C4 Ni3 73.8(7)
C1 C4 H4 109(5)
C1 C4 B5 58.7(7)
C1 C4 B8 110.4(11)
C1 C4 B9 105.3(10)
Ni3 C4 H4 115(5)
B5 C4 Ni3 125.0(9)
B5 C4 H4 106(5)
B5 C4 B8 106.9(10)
B5 C4 B9 58.7(8)
B8 C4 Ni3 63.9(7)
B8 C4 H4 138(5)
B9 C4 Ni3 116.8(9)
B9 C4 H4 123(5)
B9 C4 B8 57.6(8)
C1 B5 B4 56.4(7)
C1 B5 C4 56.4(7)
C1 B5 H5 114(6)
C1 B5 B6 59.4(7)
C1 B5 B9 105.6(9)
C1 B5 B10 106.2(10)
B4 B5 H5 117(7)
C4 B5 H5 117(7)
B6 B5 B4 105.8(10)
B6 B5 C4 105.8(10)
B6 B5 H5 120(7)
B6 B5 B9 108.1(11)
B9 B5 B4 61.2(8)
B9 B5 C4 61.2(8)
B9 B5 H5 129(7)
B10 B5 B4 109.2(10)
B10 B5 C4 109.2(10)
B10 B5 H5 131(6)
B10 B5 B6 59.3(8)
B10 B5 B9 61.6(8)
C1 B6 B2 55.5(7)
C1 B6 C2 55.5(7)
C1 B6 B5 58.3(7)
C1 B6 H6 118(7)
C1 B6 B10 106.0(9)
C1 B6 B11 104.6(10)
B2 B6 H6 115(7)
C2 B6 H6 115(7)
B5 B6 B2 101.3(9)
B5 B6 C2 101.3(9)
B5 B6 H6 131(7)
B10 B6 B2 104.2(9)
B10 B6 C2 104.2(9)
B10 B6 B5 60.1(7)
B10 B6 H6 132(7)
B10 B6 B11 62.0(8)
B11 B6 B2 57.7(8)
B11 B6 C2 57.7(8)
B11 B6 B5 108.3(10)
B11 B6 H6 118(7)
B2 B7 Ni3 65.4(7)
B2 B7 H7 124(5)
B2 B7 B8 102.0(11)
B2 B7 B11 58.7(8)
B2 B7 B12 103.3(10)
C2 B7 Ni3 65.4(7)
C2 B7 H7 124(5)
C2 B7 B8 102.0(11)
C2 B7 B11 58.7(8)
C2 B7 B12 103.3(10)
Ni3 B7 H7 117(5)
B8 B7 Ni3 65.6(7)
B8 B7 H7 131(5)
B11 B7 Ni3 120.7(9)
B11 B7 H7 109(5)
B11 B7 B8 107.7(12)
B11 B7 B12 60.2(8)
B12 B7 Ni3 120.1(10)
B12 B7 H7 116(5)
B12 B7 B8 59.8(9)
Ni3 B8 H8 119(6)
B4 B8 Ni3 65.4(6)
B4 B8 H8 119(6)
C4 B8 Ni3 65.4(6)
C4 B8 H8 119(6)
B7 B8 Ni3 63.8(7)
B7 B8 B4 103.9(11)
B7 B8 C4 103.9(11)
B7 B8 H8 134(6)
B9 B8 Ni3 121.0(9)
B9 B8 B4 60.9(8)
B9 B8 C4 60.9(8)
B9 B8 B7 107.5(12)
B9 B8 H8 107(7)
B9 B8 B12 59.7(8)
B12 B8 Ni3 118.7(9)
B12 B8 B4 106.3(10)
B12 B8 C4 106.3(10)
B12 B8 B7 60.1(9)
B12 B8 H8 117(6)
B4 B9 H9 125(6)
C4 B9 H9 125(6)
B5 B9 B4 60.1(8)
B5 B9 C4 60.1(8)
B5 B9 H9 129(6)
B5 B9 B10 58.8(8)
B8 B9 B4 61.5(8)
B8 B9 C4 61.5(8)
B8 B9 B5 111.2(10)
B8 B9 H9 114(6)
B8 B9 B10 109.7(11)
B8 B9 B12 61.3(8)
B10 B9 B4 106.2(10)
B10 B9 C4 106.2(10)
B10 B9 H9 124(6)
B12 B9 B4 108.0(10)
B12 B9 C4 108.0(10)
B12 B9 B5 107.8(10)
B12 B9 H9 115(6)
B12 B9 B10 59.7(7)
B5 B10 B9 59.7(8)
B5 B10 H10 122(6)
B5 B10 B11 106.5(9)
B5 B10 B12 108.0(9)
B6 B10 B5 60.6(8)
B6 B10 B9 107.6(9)
B6 B10 H10 119(6)
B6 B10 B11 59.3(8)
B6 B10 B12 108.7(9)
B9 B10 H10 125(6)
B11 B10 B9 105.2(9)
B11 B10 H10 122(6)
B12 B10 B9 59.1(8)
B12 B10 H10 122(6)
B12 B10 B11 59.8(8)
B2 B11 B6 61.5(8)
B2 B11 B7 59.2(8)
B2 B11 B10 104.6(10)
B2 B11 H11A 124.4
B2 B11 B12 104.4(9)
C2 B11 B6 61.5(8)
C2 B11 B7 59.2(8)
C2 B11 B10 104.6(10)
C2 B11 H11 124.4
C2 B11 B12 104.4(9)
B6 B11 B7 112.3(10)
B6 B11 B10 58.7(8)
B6 B11 H11A 119.7
B6 B11 H11 119.7
B6 B11 B12 108.0(10)
B7 B11 B10 109.7(10)
B7 B11 H11A 119.0
B7 B11 H11 119.0
B7 B11 B12 61.2(8)
B10 B11 H11A 123.0
B10 B11 H11 123.0
B12 B11 B10 59.5(8)
B12 B11 H11A 122.9
B12 B11 H11 122.9
B7 B12 H12 116(5)
B8 B12 B7 60.1(7)
B8 B12 H12 122(5)
B9 B12 B7 107.0(10)
B9 B12 B8 59.0(9)
B9 B12 B10 61.1(8)
B9 B12 B11 107.4(9)
B9 B12 H12 129(5)
B10 B12 B7 108.6(9)
B10 B12 B8 109.1(10)
B10 B12 B11 60.6(7)
B10 B12 H12 124(4)
B11 B12 B7 58.7(8)
B11 B12 B8 106.7(9)
B11 B12 H12 118(5)
P1 C101 H10A 109.5
P1 C101 H10B 109.5
P1 C101 H10C 109.5
H10A C101 H10B 109.5
H10A C101 H10C 109.5
H10B C101 H10C 109.5
P1 C102 H10D 109.5
P1 C102 H10E 109.5
P1 C102 H10F 109.5
H10D C102 H10E 109.5
H10D C102 H10F 109.5
H10E C102 H10F 109.5
C104 C103 P1 120.5(9)
C108 C103 P1 120.8(9)
C108 C103 C104 118.6(11)
C103 C104 H104 119.6
C105 C104 C103 120.9(11)
C105 C104 H104 119.6
C104 C105 H105 120.1
C104 C105 C106 119.9(11)
C106 C105 H105 120.1
C105 C106 H106 119.8
C107 C106 C105 120.4(12)
C107 C106 H106 119.8
C106 C107 H107 120.5
C108 C107 C106 119.0(12)
C108 C107 H107 120.5
C103 C108 H108 119.4
C107 C108 C103 121.2(12)
C107 C108 H108 119.4
P2 C201 H20A 109.5
P2 C201 H20B 109.5
P2 C201 H20C 109.5
H20A C201 H20B 109.5
H20A C201 H20C 109.5
H20B C201 H20C 109.5
P2 C202 H20D 109.5
P2 C202 H20E 109.5
P2 C202 H20F 109.5
H20D C202 H20E 109.5
H20D C202 H20F 109.5
H20E C202 H20F 109.5
C204 C203 P2 122.7(8)
C208 C203 P2 120.1(9)
C208 C203 C204 117.2(11)
C203 C204 H204 119.2
C205 C204 C203 121.6(10)
C205 C204 H204 119.2
C204 C205 H205 120.1
C204 C205 C206 119.9(10)
C206 C205 H205 120.1
C205 C206 H206 119.5
C205 C206 C207 120.9(11)
C207 C206 H206 119.5
C206 C207 H207 120.6
C206 C207 C208 118.8(10)
C208 C207 H207 120.6
C203 C208 C207 121.6(11)
C203 C208 H208 119.2
C207 C208 H208 119.2
C1 C1' C2' 120.6(9)
C1 C1' B3' 118.3(9)
C1 C1' B4' 121.2(9)
C1 C1' B5' 121.3(9)
C1 C1' B6' 117.3(9)
C2' C1' B3' 61.1(7)
C2' C1' B4' 109.5(9)
C2' C1' B5' 108.0(8)
C2' C1' B6' 60.4(6)
B3' C1' B6' 113.2(8)
B4' C1' B3' 62.1(7)
B4' C1' B6' 113.1(8)
B5' C1' B3' 112.8(10)
B5' C1' B4' 62.5(8)
B5' C1' B6' 61.1(8)
C1' C2' H2' 119.0
C1' C2' B3' 62.1(7)
C1' C2' B6' 63.1(7)
C1' C2' B7' 112.7(9)
C1' C2' B11' 114.6(9)
B3' C2' H2' 116.7
B6' C2' H2' 116.6
B6' C2' B3' 116.3(9)
B7' C2' H2' 118.3
B7' C2' B3' 62.7(8)
B7' C2' B6' 115.3(10)
B7' C2' B11' 63.4(8)
B11' C2' H2' 116.6
B11' C2' B3' 116.7(10)
B11' C2' B6' 63.2(8)
C1' B3' H3' 120(6)
C1' B3' B4' 58.9(7)
C1' B3' B7' 104.4(10)
C1' B3' B8' 105.1(10)
C2' B3' C1' 56.8(7)
C2' B3' H3' 117(6)
C2' B3' B4' 103.7(10)
C2' B3' B7' 57.8(7)
C2' B3' B8' 102.2(10)
B4' B3' H3' 128(5)
B7' B3' H3' 121(5)
B7' B3' B4' 107.6(10)
B8' B3' H3' 131(6)
B8' B3' B4' 61.0(8)
B8' B3' B7' 58.4(8)
C1' B4' B3' 59.0(7)
C1' B4' H4' 121(5)
C1' B4' B5' 58.2(7)
C1' B4' B8' 103.1(9)
C1' B4' B9' 104.3(9)
B3' B4' H4' 114(5)
B3' B4' B8' 58.3(8)
B5' B4' B3' 106.9(10)
B5' B4' H4' 128(5)
B5' B4' B8' 105.8(10)
B5' B4' B9' 59.5(8)
B8' B4' H4' 122(5)
B9' B4' B3' 106.7(10)
B9' B4' H4' 130(5)
B9' B4' B8' 59.4(8)
C1' B5' B4' 59.4(8)
C1' B5' H5' 112(5)
C1' B5' B6' 60.7(7)
C1' B5' B9' 105.7(11)
C1' B5' B10' 106.3(9)
B4' B5' H5' 117(5)
B6' B5' B4' 110.2(10)
B6' B5' H5' 116(5)
B6' B5' B9' 108.2(10)
B6' B5' B10' 59.5(8)
B9' B5' B4' 60.3(9)
B9' B5' H5' 132(5)
B10' B5' B4' 109.0(10)
B10' B5' H5' 130(6)
B10' B5' B9' 60.1(8)
C1' B6' B5' 58.2(8)
C1' B6' H6' 113(5)
C1' B6' B11' 105.0(10)
C2' B6' C1' 56.6(7)
C2' B6' B5' 102.8(11)
C2' B6' H6' 122(5)
C2' B6' B10' 103.5(10)
C2' B6' B11' 57.8(7)
B5' B6' H6' 118(5)
B5' B6' B11' 108.6(11)
B10' B6' C1' 105.0(10)
B10' B6' B5' 60.3(8)
B10' B6' H6' 132(5)
B10' B6' B11' 60.8(8)
B11' B6' H6' 131(5)
C2' B7' B3' 59.5(8)
C2' B7' H7' 120(6)
C2' B7' B8' 104.7(11)
C2' B7' B11' 58.4(7)
C2' B7' B12' 104.5(10)
B3' B7' H7' 121(6)
B3' B7' B11' 109.8(10)
B8' B7' B3' 60.0(8)
B8' B7' H7' 127(6)
B8' B7' B11' 109.8(11)
B8' B7' B12' 61.5(9)
B11' B7' H7' 117(6)
B12' B7' B3' 109.8(11)
B12' B7' H7' 124(6)
B12' B7' B11' 60.3(8)
B3' B8' B4' 60.7(8)
B3' B8' H8' 125(6)
B3' B8' B9' 109.1(11)
B3' B8' B12' 110.1(11)
B4' B8' H8' 115(6)
B7' B8' B3' 61.6(8)
B7' B8' B4' 109.9(10)
B7' B8' H8' 129(6)
B7' B8' B9' 108.8(11)
B7' B8' B12' 60.2(8)
B9' B8' B4' 60.1(8)
B9' B8' H8' 113(6)
B12' B8' B4' 109.3(11)
B12' B8' H8' 121(6)
B12' B8' B9' 60.4(9)
B4' B9' H9' 124(7)
B5' B9' B4' 60.2(9)
B5' B9' B8' 107.2(11)
B5' B9' H9' 119(7)
B5' B9' B12' 107.4(11)
B8' B9' B4' 60.5(8)
B8' B9' H9' 127(7)
B8' B9' B12' 59.7(9)
B10' B9' B4' 108.7(10)
B10' B9' B5' 59.7(9)
B10' B9' B8' 107.1(10)
B10' B9' H9' 117(7)
B10' B9' B12' 59.7(8)
B12' B9' B4' 109.0(12)
B12' B9' H9' 121(7)
B5' B10' B9' 60.2(9)
B5' B10' H10' 120(5)
B5' B10' B11' 108.2(9)
B5' B10' B12' 108.5(11)
B6' B10' B5' 60.2(8)
B6' B10' B9' 108.8(11)
B6' B10' H10' 116(5)
B6' B10' B11' 60.5(8)
B6' B10' B12' 108.6(10)
B9' B10' H10' 125(5)
B9' B10' B11' 108.4(11)
B11' B10' H10' 120(5)
B12' B10' B9' 60.5(9)
B12' B10' H10' 125(5)
B12' B10' B11' 59.7(9)
C2' B11' B6' 59.0(7)
C2' B11' B7' 58.2(8)
C2' B11' B10' 102.7(10)
C2' B11' H11' 117(7)
C2' B11' B12' 103.4(11)
B6' B11' B10' 58.7(8)
B6' B11' H11' 119(7)
B7' B11' B6' 107.6(11)
B7' B11' B10' 106.1(11)
B7' B11' H11' 119(7)
B10' B11' H11' 130(7)
B12' B11' B6' 107.2(11)
B12' B11' B7' 59.1(8)
B12' B11' B10' 59.6(9)
B12' B11' H11' 129(7)
B7' B12' B8' 58.3(8)
B7' B12' B9' 106.8(11)
B7' B12' B10' 108.0(11)
B7' B12' B11' 60.6(8)
B7' B12' H12' 126(6)
B8' B12' B9' 59.9(9)
B8' B12' H12' 115(6)
B9' B12' H12' 113(6)
B10' B12' B8' 107.3(10)
B10' B12' B9' 59.8(8)
B10' B12' B11' 60.7(8)
B10' B12' H12' 123(6)
B11' B12' B8' 107.5(11)
B11' B12' B9' 108.6(10)
B11' B12' H12' 131(6)

loop_
_geom_bond_atom_site_label_1
_geom_bond_atom_site_label_2
_geom_bond_distance
C1 B2 1.622(16)
C1 C2 1.622(16)
C1 Ni3 2.319(11)
C1 B4 1.655(18)
C1 C4 1.655(18)
C1 B5 1.696(16)
C1 B6 1.715(17)
C1 C1' 1.547(15)
P1 Ni3 2.260(3)
P1 C101 1.800(11)
P1 C102 1.821(10)
P1 C103 1.848(12)
B2 H2 0.87(10)
B2 Ni3 2.079(12)
B2 B6 1.765(18)
B2 B7 1.707(19)
B2 B11 1.697(18)
C2 H2 0.87(10)
C2 Ni3 2.079(12)
C2 B6 1.765(18)
C2 B7 1.707(19)
C2 B11 1.697(18)
P2 Ni3 2.170(3)
P2 C201 1.832(13)
P2 C202 1.821(11)
P2 C203 1.816(12)
Ni3 B4 2.152(15)
Ni3 C4 2.152(15)
Ni3 B7 2.093(15)
Ni3 B8 2.125(13)
B4 H4 1.18(11)
B4 B5 1.798(19)
B4 B8 1.83(2)
B4 B9 1.82(2)
C4 H4 1.18(11)
C4 B5 1.798(19)
C4 B8 1.83(2)
C4 B9 1.82(2)
B5 H5 0.96(10)
B5 B6 1.76(2)
B5 B9 1.77(2)
B5 B10 1.756(19)
B6 H6 0.99(11)
B6 B10 1.743(19)
B6 B11 1.75(2)
B7 H7 1.15(11)
B7 B8 1.803(19)
B7 B11 1.758(19)
B7 B12 1.80(2)
B8 H8 0.96(11)
B8 B9 1.76(2)
B8 B12 1.80(2)
B9 H9 1.01(11)
B9 B10 1.806(19)
B9 B12 1.77(2)
B10 H10 0.96(9)
B10 B11 1.800(18)
B10 B12 1.781(18)
B11 H11A 1.1200
B11 H11 1.1200
B11 B12 1.79(2)
B12 H12 1.21(9)
C101 H10A 0.9800
C101 H10B 0.9800
C101 H10C 0.9800
C102 H10D 0.9800
C102 H10E 0.9800
C102 H10F 0.9800
C103 C104 1.402(16)
C103 C108 1.395(16)
C104 H104 0.9500
C104 C105 1.370(16)
C105 H105 0.9500
C105 C106 1.397(15)
C106 H106 0.9500
C106 C107 1.395(17)
C107 H107 0.9500
C107 C108 1.385(16)
C108 H108 0.9500
C201 H20A 0.9800
C201 H20B 0.9800
C201 H20C 0.9800
C202 H20D 0.9800
C202 H20E 0.9800
C202 H20F 0.9800
C203 C204 1.413(15)
C203 C208 1.382(15)
C204 H204 0.9500
C204 C205 1.368(14)
C205 H205 0.9500
C205 C206 1.370(14)
C206 H206 0.9500
C206 C207 1.384(14)
C207 H207 0.9500
C207 C208 1.399(15)
C208 H208 0.9500
C1' C2' 1.647(15)
C1' B3' 1.739(17)
C1' B4' 1.737(17)
C1' B5' 1.716(16)
C1' B6' 1.760(18)
C2' H2' 1.1200
C2' B3' 1.722(18)
C2' B6' 1.716(16)
C2' B7' 1.692(18)
C2' B11' 1.695(17)
B3' H3' 1.06(10)
B3' B4' 1.792(19)
B3' B7' 1.78(2)
B3' B8' 1.75(2)
B4' H4' 1.31(11)
B4' B5' 1.79(2)
B4' B8' 1.80(2)
B4' B9' 1.79(2)
B5' H5' 1.12(11)
B5' B6' 1.77(2)
B5' B9' 1.78(2)
B5' B10' 1.77(2)
B6' H6' 1.24(12)
B6' B10' 1.76(2)
B6' B11' 1.787(19)
B7' H7' 1.09(11)
B7' B8' 1.72(2)
B7' B11' 1.78(2)
B7' B12' 1.75(2)
B8' H8' 1.00(11)
B8' B9' 1.78(2)
B8' B12' 1.78(2)
B9' H9' 0.95(11)
B9' B10' 1.78(2)
B9' B12' 1.79(2)
B10' H10' 1.20(11)
B10' B11' 1.79(2)
B10' B12' 1.77(2)
B11' H11' 0.98(11)
B11' B12' 1.77(2)
B12' H12' 1.14(11)

loop_
_geom_torsion_atom_site_label_1
_geom_torsion_atom_site_label_2
_geom_torsion_atom_site_label_3
_geom_torsion_atom_site_label_4
_geom_torsion
C1 B2 B6 B5 38.1(8)
C1 B2 B6 B10 99.9(10)
C1 B2 B6 B11 142.7(10)
C1 B2 B7 Ni3 58.5(9)
C1 B2 B7 B8 2.6(14)
C1 B2 B7 B11 -100.9(11)
C1 B2 B7 B12 -58.8(13)
C1 B2 B11 B6 -34.6(9)
C1 B2 B11 B7 111.2(11)
C1 B2 B11 B10 6.7(12)
C1 B2 B11 B12 68.4(12)
C1 C2 B6 B5 38.1(8)
C1 C2 B6 B10 99.9(10)
C1 C2 B6 B11 142.7(10)
C1 C2 B7 Ni3 58.5(9)
C1 C2 B7 B8 2.6(14)
C1 C2 B7 B11 -100.9(11)
C1 C2 B7 B12 -58.8(13)
C1 C2 B11 B6 -34.6(9)
C1 C2 B11 B7 111.2(11)
C1 C2 B11 B10 6.7(12)
C1 C2 B11 B12 68.4(12)
C1 B4 B5 B6 -34.7(9)
C1 B4 B5 B9 -137.0(11)
C1 B4 B5 B10 -97.1(11)
C1 B4 B8 Ni3 -59.1(8)
C1 B4 B8 B7 -6.9(13)
C1 B4 B8 B9 95.6(11)
C1 B4 B8 B12 55.5(13)
C1 B4 B9 B5 37.1(9)
C1 B4 B9 B8 -104.8(11)
C1 B4 B9 B10 -0.7(13)
C1 B4 B9 B12 -63.5(12)
C1 C4 B5 B6 -34.7(9)
C1 C4 B5 B9 -137.0(11)
C1 C4 B5 B10 -97.1(11)
C1 C4 B8 Ni3 -59.1(8)
C1 C4 B8 B7 -6.9(13)
C1 C4 B8 B9 95.6(11)
C1 C4 B8 B12 55.5(13)
C1 C4 B9 B5 37.1(9)
C1 C4 B9 B8 -104.8(11)
C1 C4 B9 B10 -0.7(13)
C1 C4 B9 B12 -63.5(12)
C1 B5 B6 B2 -36.7(8)
C1 B5 B6 C2 -36.7(8)
C1 B5 B6 B10 -136.7(10)
C1 B5 B6 B11 -96.2(10)
C1 B5 B9 B4 -36.1(9)
C1 B5 B9 C4 -36.1(9)
C1 B5 B9 B8 -0.5(14)
C1 B5 B9 B10 100.3(10)
C1 B5 B9 B12 64.8(12)
C1 B5 B10 B6 37.9(9)
C1 B5 B10 B9 -99.2(10)
C1 B5 B10 B11 -0.9(12)
C1 B5 B10 B12 -63.9(11)
C1 B6 B10 B5 -37.4(8)
C1 B6 B10 B9 0.7(12)
C1 B6 B10 B11 98.3(10)
C1 B6 B10 B12 63.3(12)
C1 B6 B11 B2 31.1(8)
C1 B6 B11 C2 31.1(8)
C1 B6 B11 B7 -0.4(13)
C1 B6 B11 B10 -100.6(10)
C1 B6 B11 B12 -65.9(11)
C1 C1' C2' B3' -107.6(11)
C1 C1' C2' B6' 106.1(11)
C1 C1' C2' B7' -146.1(10)
C1 C1' C2' B11' 143.9(10)
C1 C1' B3' C2' 111.2(10)
C1 C1' B3' B4' -112.3(10)
C1 C1' B3' B7' 145.6(10)
C1 C1' B3' B8' -153.9(10)
C1 C1' B4' B3' 107.9(11)
C1 C1' B4' B5' -111.7(11)
C1 C1' B4' B8' 147.7(10)
C1 C1' B4' B9' -151.0(10)
C1 C1' B5' B4' 111.5(11)
C1 C1' B5' B6' -106.1(11)
C1 C1' B5' B9' 151.5(10)
C1 C1' B5' B10' -145.7(10)
C1 C1' B6' C2' -111.4(10)
C1 C1' B6' B5' 112.5(11)
C1 C1' B6' B10' 152.2(9)
C1 C1' B6' B11' -144.6(9)
P1 C103 C104 C105 177.4(8)
P1 C103 C108 C107 -178.6(10)
B2 C1 C4 Ni3 -45.1(7)
B2 C1 C4 B5 106.1(10)
B2 C1 C4 B8 8.3(12)
B2 C1 C4 B9 68.9(11)
B2 C1 B5 C4 -97.5(10)
B2 C1 B5 B6 43.0(9)
B2 C1 B5 B9 -59.1(12)
B2 C1 B5 B10 5.1(12)
B2 C1 B6 B5 -134.6(10)
B2 C1 B6 B10 -96.5(10)
B2 C1 B6 B11 -31.9(9)
B2 C1 C1' C2' -95.2(13)
B2 C1 C1' B3' -166.5(10)
B2 C1 C1' B4' 120.7(11)
B2 C1 C1' B5' 46.1(16)
B2 C1 C1' B6' -25.1(15)
B2 B6 B10 B5 -95.0(10)
B2 B6 B10 B9 -57.0(11)
B2 B6 B10 B11 40.6(9)
B2 B6 B10 B12 5.6(12)
B2 B6 B11 B7 -31.4(9)
B2 B6 B11 B10 -131.7(10)
B2 B6 B11 B12 -96.9(10)
B2 B7 B8 Ni3 55.7(8)
B2 B7 B8 C4 2.6(13)
B2 B7 B8 B9 -60.8(13)
B2 B7 B8 B12 -98.5(10)
B2 B7 B11 B6 32.3(10)
B2 B7 B11 B10 95.6(10)
B2 B7 B11 B12 131.2(10)
B2 B7 B12 B8 96.3(11)
B2 B7 B12 B9 59.1(12)
B2 B7 B12 B10 -5.5(13)
B2 B7 B12 B11 -41.3(9)
B2 B11 B12 B7 41.8(9)
B2 B11 B12 B8 4.2(13)
B2 B11 B12 B9 -57.8(11)
B2 B11 B12 B10 -98.7(10)
C2 C1 B4 Ni3 -45.1(7)
C2 C1 B4 B5 106.1(10)
C2 C1 B4 B8 8.3(12)
C2 C1 B4 B9 68.9(11)
C2 C1 B5 B4 -97.5(10)
C2 C1 B5 B6 43.0(9)
C2 C1 B5 B9 -59.1(12)
C2 C1 B5 B10 5.1(12)
C2 C1 B6 B5 -134.6(10)
C2 C1 B6 B10 -96.5(10)
C2 C1 B6 B11 -31.9(9)
C2 C1 C1' C2' -95.2(13)
C2 C1 C1' B3' -166.5(10)
C2 C1 C1' B4' 120.7(11)
C2 C1 C1' B5' 46.1(16)
C2 C1 C1' B6' -25.1(15)
C2 B6 B10 B5 -95.0(10)
C2 B6 B10 B9 -57.0(11)
C2 B6 B10 B11 40.6(9)
C2 B6 B10 B12 5.6(12)
C2 B6 B11 B7 -31.4(9)
C2 B6 B11 B10 -131.7(10)
C2 B6 B11 B12 -96.9(10)
C2 B7 B8 Ni3 55.7(8)
C2 B7 B8 B4 2.6(13)
C2 B7 B8 B9 -60.8(13)
C2 B7 B8 B12 -98.5(10)
C2 B7 B11 B6 32.3(10)
C2 B7 B11 B10 95.6(10)
C2 B7 B11 B12 131.2(10)
C2 B7 B12 B8 96.3(11)
C2 B7 B12 B9 59.1(12)
C2 B7 B12 B10 -5.5(13)
C2 B7 B12 B11 -41.3(9)
C2 B11 B12 B7 41.8(9)
C2 B11 B12 B8 4.2(13)
C2 B11 B12 B9 -57.8(11)
C2 B11 B12 B10 -98.7(10)
P2 C203 C204 C205 178.0(10)
P2 C203 C208 C207 -179.0(10)
Ni3 C1 B2 B6 -157.0(7)
Ni3 C1 B2 B7 -53.4(9)
Ni3 C1 B2 B11 -122.4(9)
Ni3 C1 C2 B6 -157.0(7)
Ni3 C1 C2 B7 -53.4(9)
Ni3 C1 C2 B11 -122.4(9)
Ni3 C1 B4 B5 151.2(8)
Ni3 C1 B4 B8 53.4(8)
Ni3 C1 B4 B9 114.0(9)
Ni3 C1 C4 B5 151.2(8)
Ni3 C1 C4 B8 53.4(8)
Ni3 C1 C4 B9 114.0(9)
Ni3 C1 B5 B4 -30.1(8)
Ni3 C1 B5 C4 -30.1(8)
Ni3 C1 B5 B6 110.4(9)
Ni3 C1 B5 B9 8.3(12)
Ni3 C1 B5 B10 72.5(11)
Ni3 C1 B6 B2 23.2(7)
Ni3 C1 B6 C2 23.2(7)
Ni3 C1 B6 B5 -111.4(9)
Ni3 C1 B6 B10 -73.2(10)
Ni3 C1 B6 B11 -8.7(11)
Ni3 C1 C1' C2' -163.2(8)
Ni3 C1 C1' B3' 125.4(8)
Ni3 C1 C1' B4' 52.6(11)
Ni3 C1 C1' B5' -22.0(13)
Ni3 C1 C1' B6' -93.2(9)
Ni3 P1 C103 C104 86.3(9)
Ni3 P1 C103 C108 -96.7(10)
Ni3 B2 B6 C1 -30.6(10)
Ni3 B2 B6 B5 7.5(14)
Ni3 B2 B6 B10 69.3(13)
Ni3 B2 B6 B11 112.1(11)
Ni3 B2 B7 B8 -55.9(8)
Ni3 B2 B7 B11 -159.4(9)
Ni3 B2 B7 B12 -117.3(10)
Ni3 B2 B11 B6 -122.7(10)
Ni3 B2 B11 B7 23.1(10)
Ni3 B2 B11 B10 -81.5(11)
Ni3 B2 B11 B12 -19.8(13)
Ni3 C2 B6 C1 -30.6(10)
Ni3 C2 B6 B5 7.5(14)
Ni3 C2 B6 B10 69.3(13)
Ni3 C2 B6 B11 112.1(11)
Ni3 C2 B7 B8 -55.9(8)
Ni3 C2 B7 B11 -159.4(9)
Ni3 C2 B7 B12 -117.3(10)
Ni3 C2 B11 B6 -122.7(10)
Ni3 C2 B11 B7 23.1(10)
Ni3 C2 B11 B10 -81.5(11)
Ni3 C2 B11 B12 -19.8(13)
Ni3 P2 C203 C204 -114.8(9)
Ni3 P2 C203 C208 65.5(10)
Ni3 B4 B5 C1 34.4(9)
Ni3 B4 B5 B6 -0.3(14)
Ni3 B4 B5 B9 -102.6(11)
Ni3 B4 B5 B10 -62.7(13)
Ni3 B4 B8 B7 52.2(8)
Ni3 B4 B8 B9 154.7(9)
Ni3 B4 B8 B12 114.6(10)
Ni3 B4 B9 B5 116.4(11)
Ni3 B4 B9 B8 -25.5(9)
Ni3 B4 B9 B10 78.5(11)
Ni3 B4 B9 B12 15.8(13)
Ni3 C4 B5 C1 34.4(9)
Ni3 C4 B5 B6 -0.3(14)
Ni3 C4 B5 B9 -102.6(11)
Ni3 C4 B5 B10 -62.7(13)
Ni3 C4 B8 B7 52.2(8)
Ni3 C4 B8 B9 154.7(9)
Ni3 C4 B8 B12 114.6(10)
Ni3 C4 B9 B5 116.4(11)
Ni3 C4 B9 B8 -25.5(9)
Ni3 C4 B9 B10 78.5(11)
Ni3 C4 B9 B12 15.8(13)
Ni3 B7 B8 B4 -53.2(8)
Ni3 B7 B8 C4 -53.2(8)
Ni3 B7 B8 B9 -116.6(9)
Ni3 B7 B8 B12 -154.2(8)
Ni3 B7 B11 B2 -21.8(9)
Ni3 B7 B11 C2 -21.8(9)
Ni3 B7 B11 B6 10.4(15)
Ni3 B7 B11 B10 73.7(12)
Ni3 B7 B11 B12 109.4(12)
Ni3 B7 B12 B8 27.2(8)
Ni3 B7 B12 B9 -10.0(13)
Ni3 B7 B12 B10 -74.6(12)
Ni3 B7 B12 B11 -110.4(11)
Ni3 B8 B9 B4 27.0(10)
Ni3 B8 B9 C4 27.0(10)
Ni3 B8 B9 B5 -8.0(16)
Ni3 B8 B9 B10 -71.2(13)
Ni3 B8 B9 B12 -107.3(11)
Ni3 B8 B12 B7 -26.4(9)
Ni3 B8 B12 B9 111.2(11)
Ni3 B8 B12 B10 74.6(13)
Ni3 B8 B12 B11 10.6(14)
B4 C1 C2 Ni3 46.3(7)
B4 C1 C2 B6 -110.7(10)
B4 C1 C2 B7 -7.1(13)
B4 C1 C2 B11 -76.0(11)
B4 C1 B5 B6 140.5(11)
B4 C1 B5 B9 38.3(10)
B4 C1 B5 B10 102.6(11)
B4 C1 B6 C2 95.2(11)
B4 C1 B6 B5 -39.4(11)
B4 C1 B6 B10 -1.2(14)
B4 C1 B6 B11 63.3(12)
B4 C1 C1' C2' 126.2(11)
B4 C1 C1' B3' 54.9(14)
B4 C1 C1' B4' -17.9(15)
B4 C1 C1' B5' -92.6(14)
B4 C1 C1' B6' -163.7(10)
B4 B5 B6 C1 33.4(9)
B4 B5 B6 C2 -3.3(12)
B4 B5 B6 B10 -103.3(10)
B4 B5 B6 B11 -62.8(12)
B4 B5 B9 B8 35.6(11)
B4 B5 B9 B10 136.4(10)
B4 B5 B9 B12 100.9(11)
B4 B5 B10 B6 97.4(11)
B4 B5 B10 B9 -39.8(9)
B4 B5 B10 B11 58.5(12)
B4 B5 B10 B12 -4.4(13)
B4 B8 B9 B5 -35.0(10)
B4 B8 B9 B10 -98.2(11)
B4 B8 B9 B12 -134.3(10)
B4 B8 B12 B7 -96.9(12)
B4 B8 B12 B9 40.7(10)
B4 B8 B12 B10 4.1(14)
B4 B8 B12 B11 -59.9(13)
B4 B9 B10 B5 38.5(9)
B4 B9 B10 B6 0.0(13)
B4 B9 B10 B11 -62.0(11)
B4 B9 B10 B12 -101.7(10)
B4 B9 B12 B7 -3.7(13)
B4 B9 B12 B8 -41.4(9)
B4 B9 B12 B10 98.6(10)
B4 B9 B12 B11 58.0(12)
C4 C1 B2 Ni3 46.3(7)
C4 C1 B2 B6 -110.7(10)
C4 C1 B2 B7 -7.1(13)
C4 C1 B2 B11 -76.0(11)
C4 C1 B5 B6 140.5(11)
C4 C1 B5 B9 38.3(10)
C4 C1 B5 B10 102.6(11)
C4 C1 B6 B2 95.2(11)
C4 C1 B6 B5 -39.4(11)
C4 C1 B6 B10 -1.2(14)
C4 C1 B6 B11 63.3(12)
C4 C1 C1' C2' 126.2(11)
C4 C1 C1' B3' 54.9(14)
C4 C1 C1' B4' -17.9(15)
C4 C1 C1' B5' -92.6(14)
C4 C1 C1' B6' -163.7(10)
C4 B5 B6 C1 33.4(9)
C4 B5 B6 B2 -3.3(12)
C4 B5 B6 B10 -103.3(10)
C4 B5 B6 B11 -62.8(12)
C4 B5 B9 B8 35.6(11)
C4 B5 B9 B10 136.4(10)
C4 B5 B9 B12 100.9(11)
C4 B5 B10 B6 97.4(11)
C4 B5 B10 B9 -39.8(9)
C4 B5 B10 B11 58.5(12)
C4 B5 B10 B12 -4.4(13)
C4 B8 B9 B5 -35.0(10)
C4 B8 B9 B10 -98.2(11)
C4 B8 B9 B12 -134.3(10)
C4 B8 B12 B7 -96.9(12)
C4 B8 B12 B9 40.7(10)
C4 B8 B12 B10 4.1(14)
C4 B8 B12 B11 -59.9(13)
C4 B9 B10 B5 38.5(9)
C4 B9 B10 B6 0.0(13)
C4 B9 B10 B11 -62.0(11)
C4 B9 B10 B12 -101.7(10)
C4 B9 B12 B7 -3.7(13)
C4 B9 B12 B8 -41.4(9)
C4 B9 B12 B10 98.6(10)
C4 B9 B12 B11 58.0(12)
B5 C1 B2 Ni3 114.7(8)
B5 C1 B2 B6 -42.3(9)
B5 C1 B2 B7 61.3(13)
B5 C1 B2 B11 -7.7(12)
B5 C1 C2 Ni3 114.7(8)
B5 C1 C2 B6 -42.3(9)
B5 C1 C2 B7 61.3(13)
B5 C1 C2 B11 -7.7(12)
B5 C1 B4 Ni3 -151.2(8)
B5 C1 B4 B8 -97.8(10)
B5 C1 B4 B9 -37.1(9)
B5 C1 C4 Ni3 -151.2(8)
B5 C1 C4 B8 -97.8(10)
B5 C1 C4 B9 -37.1(9)
B5 C1 B6 B2 134.6(10)
B5 C1 B6 C2 134.6(10)
B5 C1 B6 B10 38.2(9)
B5 C1 B6 B11 102.7(10)
B5 C1 C1' C2' 50.0(13)
B5 C1 C1' B3' -21.4(14)
B5 C1 C1' B4' -94.1(12)
B5 C1 C1' B5' -168.8(11)
B5 C1 C1' B6' 120.0(11)
B5 B4 B8 Ni3 -121.2(10)
B5 B4 B8 B7 -69.1(12)
B5 B4 B8 B9 33.4(10)
B5 B4 B8 B12 -6.7(13)
B5 B4 B9 B8 -141.9(11)
B5 B4 B9 B10 -37.9(9)
B5 B4 B9 B12 -100.6(11)
B5 C4 B8 Ni3 -121.2(10)
B5 C4 B8 B7 -69.1(12)
B5 C4 B8 B9 33.4(10)
B5 C4 B8 B12 -6.7(13)
B5 C4 B9 B8 -141.9(11)
B5 C4 B9 B10 -37.9(9)
B5 C4 B9 B12 -100.6(11)
B5 B6 B10 B9 38.0(9)
B5 B6 B10 B11 135.6(10)
B5 B6 B10 B12 100.6(11)
B5 B6 B11 B2 92.0(10)
B5 B6 B11 C2 92.0(10)
B5 B6 B11 B7 60.6(13)
B5 B6 B11 B10 -39.7(9)
B5 B6 B11 B12 -4.9(12)
B5 B9 B10 B6 -38.4(10)
B5 B9 B10 B11 -100.5(10)
B5 B9 B10 B12 -140.2(10)
B5 B9 B12 B7 -67.2(12)
B5 B9 B12 B8 -104.9(10)
B5 B9 B12 B10 35.1(9)
B5 B9 B12 B11 -5.5(12)
B5 B10 B11 B2 -3.3(12)
B5 B10 B11 C2 -3.3(12)
B5 B10 B11 B6 39.4(9)
B5 B10 B11 B7 -65.3(12)
B5 B10 B11 B12 -101.6(10)
B5 B10 B12 B7 64.0(13)
B5 B10 B12 B8 0.1(13)
B5 B10 B12 B9 -35.6(9)
B5 B10 B12 B11 99.0(10)
B6 C1 B2 Ni3 157.0(7)
B6 C1 B2 B7 103.6(11)
B6 C1 B2 B11 34.6(9)
B6 C1 C2 Ni3 157.0(7)
B6 C1 C2 B7 103.6(11)
B6 C1 C2 B11 34.6(9)
B6 C1 B4 Ni3 -112.8(9)
B6 C1 B4 B5 38.4(11)
B6 C1 B4 B8 -59.4(13)
B6 C1 B4 B9 1.2(14)
B6 C1 C4 Ni3 -112.8(9)
B6 C1 C4 B5 38.4(11)
B6 C1 C4 B8 -59.4(13)
B6 C1 C4 B9 1.2(14)
B6 C1 B5 B4 -140.5(11)
B6 C1 B5 C4 -140.5(11)
B6 C1 B5 B9 -102.2(11)
B6 C1 B5 B10 -37.9(9)
B6 C1 C1' C2' -21.0(13)
B6 C1 C1' B3' -92.3(11)
B6 C1 C1' B4' -165.1(9)
B6 C1 C1' B5' 120.3(12)
B6 C1 C1' B6' 49.1(13)
B6 B2 B7 Ni3 126.9(9)
B6 B2 B7 B8 71.0(13)
B6 B2 B7 B11 -32.5(10)
B6 B2 B7 B12 9.6(13)
B6 B2 B11 B7 145.8(10)
B6 B2 B11 B10 41.3(8)
B6 B2 B11 B12 103.0(10)
B6 C2 B7 Ni3 126.9(9)
B6 C2 B7 B8 71.0(13)
B6 C2 B7 B11 -32.5(10)
B6 C2 B7 B12 9.6(13)
B6 C2 B11 B7 145.8(10)
B6 C2 B11 B10 41.3(8)
B6 C2 B11 B12 103.0(10)
B6 B5 B9 B4 -98.4(11)
B6 B5 B9 C4 -98.4(11)
B6 B5 B9 B8 -62.8(13)
B6 B5 B9 B10 38.0(9)
B6 B5 B9 B12 2.5(13)
B6 B5 B10 B9 -137.1(10)
B6 B5 B10 B11 -38.8(9)
B6 B5 B10 B12 -101.8(11)
B6 B10 B11 B2 -42.7(9)
B6 B10 B11 C2 -42.7(9)
B6 B10 B11 B7 -104.7(11)
B6 B10 B11 B12 -141.0(10)
B6 B10 B12 B7 -0.2(14)
B6 B10 B12 B8 -64.1(13)
B6 B10 B12 B9 -99.8(10)
B6 B10 B12 B11 34.8(9)
B6 B11 B12 B7 106.1(11)
B6 B11 B12 B8 68.5(12)
B6 B11 B12 B9 6.4(12)
B6 B11 B12 B10 -34.4(9)
B7 B2 B6 C1 -109.7(11)
B7 B2 B6 B5 -71.5(12)
B7 B2 B6 B10 -9.8(13)
B7 B2 B6 B11 33.0(10)
B7 B2 B11 B6 -145.8(10)
B7 B2 B11 B10 -104.5(11)
B7 B2 B11 B12 -42.8(9)
B7 C2 B6 C1 -109.7(11)
B7 C2 B6 B5 -71.5(12)
B7 C2 B6 B10 -9.8(13)
B7 C2 B6 B11 33.0(10)
B7 C2 B11 B6 -145.8(10)
B7 C2 B11 B10 -104.5(11)
B7 C2 B11 B12 -42.8(9)
B7 B8 B9 B4 96.4(11)
B7 B8 B9 C4 96.4(11)
B7 B8 B9 B5 61.4(13)
B7 B8 B9 B10 -1.7(14)
B7 B8 B9 B12 -37.8(10)
B7 B8 B12 B9 137.5(11)
B7 B8 B12 B10 101.0(11)
B7 B8 B12 B11 36.9(10)
B7 B11 B12 B8 -37.6(10)
B7 B11 B12 B9 -99.6(11)
B7 B11 B12 B10 -140.5(10)
B8 B4 B5 C1 104.0(11)
B8 B4 B5 B6 69.3(12)
B8 B4 B5 B9 -33.0(10)
B8 B4 B5 B10 6.9(13)
B8 B4 B9 B5 141.9(11)
B8 B4 B9 B10 104.0(11)
B8 B4 B9 B12 41.3(10)
B8 C4 B5 C1 104.0(11)
B8 C4 B5 B6 69.3(12)
B8 C4 B5 B9 -33.0(10)
B8 C4 B5 B10 6.9(13)
B8 C4 B9 B5 141.9(11)
B8 C4 B9 B10 104.0(11)
B8 C4 B9 B12 41.3(10)
B8 B7 B11 B2 -93.5(11)
B8 B7 B11 C2 -93.5(11)
B8 B7 B11 B6 -61.3(13)
B8 B7 B11 B10 2.1(13)
B8 B7 B11 B12 37.7(10)
B8 B7 B12 B9 -37.2(10)
B8 B7 B12 B10 -101.8(11)
B8 B7 B12 B11 -137.6(11)
B8 B9 B10 B5 103.4(11)
B8 B9 B10 B6 64.9(12)
B8 B9 B10 B11 2.9(12)
B8 B9 B10 B12 -36.8(9)
B8 B9 B12 B7 37.7(9)
B8 B9 B12 B10 140.0(10)
B8 B9 B12 B11 99.4(10)
B9 B4 B5 C1 137.0(11)
B9 B4 B5 B6 102.4(11)
B9 B4 B5 B10 39.9(9)
B9 B4 B8 Ni3 -154.7(9)
B9 B4 B8 B7 -102.5(12)
B9 B4 B8 B12 -40.1(10)
B9 C4 B5 C1 137.0(11)
B9 C4 B5 B6 102.4(11)
B9 C4 B5 B10 39.9(9)
B9 C4 B8 Ni3 -154.7(9)
B9 C4 B8 B7 -102.5(12)
B9 C4 B8 B12 -40.1(10)
B9 B5 B6 C1 97.7(10)
B9 B5 B6 B2 61.0(11)
B9 B5 B6 C2 61.0(11)
B9 B5 B6 B10 -39.0(9)
B9 B5 B6 B11 1.5(13)
B9 B5 B10 B6 137.1(10)
B9 B5 B10 B11 98.3(9)
B9 B5 B10 B12 35.3(9)
B9 B8 B12 B7 -137.5(11)
B9 B8 B12 B10 -36.6(10)
B9 B8 B12 B11 -100.6(11)
B9 B10 B11 B2 59.0(11)
B9 B10 B11 C2 59.0(11)
B9 B10 B11 B6 101.7(10)
B9 B10 B11 B7 -3.0(12)
B9 B10 B11 B12 -39.3(9)
B9 B10 B12 B7 99.6(11)
B9 B10 B12 B8 35.7(10)
B9 B10 B12 B11 134.6(9)
B10 B5 B6 C1 136.7(10)
B10 B5 B6 B2 100.0(10)
B10 B5 B6 C2 100.0(10)
B10 B5 B6 B11 40.5(9)
B10 B5 B9 B4 -136.4(10)
B10 B5 B9 C4 -136.4(10)
B10 B5 B9 B8 -100.9(11)
B10 B5 B9 B12 -35.5(9)
B10 B6 B11 B2 131.7(10)
B10 B6 B11 C2 131.7(10)
B10 B6 B11 B7 100.2(11)
B10 B6 B11 B12 34.7(9)
B10 B9 B12 B7 -102.3(10)
B10 B9 B12 B8 -140.0(10)
B10 B9 B12 B11 -40.6(8)
B10 B11 B12 B7 140.5(10)
B10 B11 B12 B8 102.9(11)
B10 B11 B12 B9 40.8(8)
B11 B2 B6 C1 -142.7(10)
B11 B2 B6 B5 -104.6(11)
B11 B2 B6 B10 -42.9(9)
B11 B2 B7 Ni3 159.4(9)
B11 B2 B7 B8 103.5(12)
B11 B2 B7 B12 42.1(10)
B11 C2 B6 C1 -142.7(10)
B11 C2 B6 B5 -104.6(11)
B11 C2 B6 B10 -42.9(9)
B11 C2 B7 Ni3 159.4(9)
B11 C2 B7 B8 103.5(12)
B11 C2 B7 B12 42.1(10)
B11 B6 B10 B5 -135.6(10)
B11 B6 B10 B9 -97.6(10)
B11 B6 B10 B12 -35.0(10)
B11 B7 B8 Ni3 116.4(9)
B11 B7 B8 B4 63.2(13)
B11 B7 B8 C4 63.2(13)
B11 B7 B8 B9 -0.2(14)
B11 B7 B8 B12 -37.9(9)
B11 B7 B12 B8 137.6(11)
B11 B7 B12 B9 100.4(11)
B11 B7 B12 B10 35.8(10)
B11 B10 B12 B7 -35.0(10)
B11 B10 B12 B8 -98.9(10)
B11 B10 B12 B9 -134.6(9)
B12 B7 B8 Ni3 154.2(8)
B12 B7 B8 B4 101.1(10)
B12 B7 B8 C4 101.1(10)
B12 B7 B8 B9 37.7(9)
B12 B7 B11 B2 -131.2(10)
B12 B7 B11 C2 -131.2(10)
B12 B7 B11 B6 -99.0(11)
B12 B7 B11 B10 -35.6(9)
B12 B8 B9 B4 134.3(10)
B12 B8 B9 C4 134.3(10)
B12 B8 B9 B5 99.3(11)
B12 B8 B9 B10 36.1(9)
B12 B9 B10 B5 140.2(10)
B12 B9 B10 B6 101.7(10)
B12 B9 B10 B11 39.7(8)
B12 B10 B11 B2 98.3(10)
B12 B10 B11 C2 98.3(10)
B12 B10 B11 B6 141.0(10)
B12 B10 B11 B7 36.3(9)
C101 P1 C103 C104 -140.3(10)
C101 P1 C103 C108 36.7(11)
C102 P1 C103 C104 -34.3(11)
C102 P1 C103 C108 142.7(9)
C103 C104 C105 C106 0.3(17)
C104 C103 C108 C107 -1.5(17)
C104 C105 C106 C107 0.3(17)
C105 C106 C107 C108 -1.5(18)
C106 C107 C108 C103 2.0(18)
C108 C103 C104 C105 0.3(17)
C201 P2 C203 C204 15.5(11)
C201 P2 C203 C208 -164.2(10)
C202 P2 C203 C204 119.3(10)
C202 P2 C203 C208 -60.5(10)
C203 C204 C205 C206 1.7(19)
C204 C203 C208 C207 1.3(18)
C204 C205 C206 C207 0(2)
C205 C206 C207 C208 -1(2)
C206 C207 C208 C203 0(2)
C208 C203 C204 C205 -2.3(17)
C1' C1 B2 Ni3 -97.9(10)
C1' C1 B2 B6 105.1(11)
C1' C1 B2 B7 -151.2(10)
C1' C1 B2 B11 139.8(10)
C1' C1 C2 Ni3 -97.9(10)
C1' C1 C2 B6 105.1(11)
C1' C1 C2 B7 -151.2(10)
C1' C1 C2 B11 139.8(10)
C1' C1 B4 Ni3 99.8(9)
C1' C1 B4 B5 -109.1(11)
C1' C1 B4 B8 153.1(10)
C1' C1 B4 B9 -146.2(10)
C1' C1 C4 Ni3 99.8(9)
C1' C1 C4 B5 -109.1(11)
C1' C1 C4 B8 153.1(10)
C1' C1 C4 B9 -146.2(10)
C1' C1 B5 B4 113.5(11)
C1' C1 B5 C4 113.5(11)
C1' C1 B5 B6 -106.0(11)
C1' C1 B5 B9 151.8(10)
C1' C1 B5 B10 -143.9(10)
C1' C1 B6 B2 -115.5(10)
C1' C1 B6 C2 -115.5(10)
C1' C1 B6 B5 109.8(10)
C1' C1 B6 B10 148.0(9)
C1' C1 B6 B11 -147.5(9)
C1' C2' B3' B4' -37.4(8)
C1' C2' B3' B7' -139.8(10)
C1' C2' B3' B8' -100.2(10)
C1' C2' B6' B5' 37.2(8)
C1' C2' B6' B10' 99.3(11)
C1' C2' B6' B11' 141.3(10)
C1' C2' B7' B3' 38.2(9)
C1' C2' B7' B8' -2.8(13)
C1' C2' B7' B11' -107.2(10)
C1' C2' B7' B12' -66.6(12)
C1' C2' B11' B6' -37.8(10)
C1' C2' B11' B7' 104.2(11)
C1' C2' B11' B10' 3.0(13)
C1' C2' B11' B12' 64.4(12)
C1' B3' B4' B5' -34.4(8)
C1' B3' B4' B8' -132.9(10)
C1' B3' B4' B9' -96.9(10)
C1' B3' B7' C2' -33.9(8)
C1' B3' B7' B8' 99.0(11)
C1' B3' B7' B11' -3.0(13)
C1' B3' B7' B12' 61.6(12)
C1' B3' B8' B4' 40.5(8)
C1' B3' B8' B7' -97.9(10)
C1' B3' B8' B9' 3.6(12)
C1' B3' B8' B12' -61.0(12)
C1' B4' B5' B6' -34.5(8)
C1' B4' B5' B9' -134.5(10)
C1' B4' B5' B10' -98.1(9)
C1' B4' B8' B3' -40.1(9)
C1' B4' B8' B7' -1.8(13)
C1' B4' B8' B9' 99.0(10)
C1' B4' B8' B12' 62.5(12)
C1' B4' B9' B5' 38.7(8)
C1' B4' B9' B8' -97.0(10)
C1' B4' B9' B10' 2.5(13)
C1' B4' B9' B12' -60.9(12)
C1' B5' B6' C2' -36.4(8)
C1' B5' B6' B10' -134.7(10)
C1' B5' B6' B11' -96.4(10)
C1' B5' B9' B4' -39.6(9)
C1' B5' B9' B8' -0.1(14)
C1' B5' B9' B10' 100.0(10)
C1' B5' B9' B12' 62.8(13)
C1' B5' B10' B6' 40.2(10)
C1' B5' B10' B9' -99.1(12)
C1' B5' B10' B11' 2.1(15)
C1' B5' B10' B12' -61.2(14)
C1' B6' B10' B5' -38.7(9)
C1' B6' B10' B9' -1.9(13)
C1' B6' B10' B11' 99.0(11)
C1' B6' B10' B12' 62.4(12)
C1' B6' B11' C2' 32.7(8)
C1' B6' B11' B7' -0.6(13)
C1' B6' B11' B10' -99.1(11)
C1' B6' B11' B12' -62.9(12)
C2' C1' B3' B4' 136.5(9)
C2' C1' B3' B7' 34.3(8)
C2' C1' B3' B8' 94.9(10)
C2' C1' B4' B3' -39.8(9)
C2' C1' B4' B5' 100.7(9)
C2' C1' B4' B8' 0.0(11)
C2' C1' B4' B9' 61.3(11)
C2' C1' B5' B4' -103.1(10)
C2' C1' B5' B6' 39.3(9)
C2' C1' B5' B9' -63.1(13)
C2' C1' B5' B10' -0.3(14)
C2' C1' B6' B5' -136.1(10)
C2' C1' B6' B10' -96.4(10)
C2' C1' B6' B11' -33.2(8)
C2' B3' B4' C1' 36.4(7)
C2' B3' B4' B5' 2.0(11)
C2' B3' B4' B8' -96.5(10)
C2' B3' B4' B9' -60.5(11)
C2' B3' B7' B8' 132.9(11)
C2' B3' B7' B11' 30.9(9)
C2' B3' B7' B12' 95.5(11)
C2' B3' B8' B4' 99.0(10)
C2' B3' B8' B7' -39.4(9)
C2' B3' B8' B9' 62.2(12)
C2' B3' B8' B12' -2.4(13)
C2' B6' B10' B5' -97.2(11)
C2' B6' B10' B9' -60.4(12)
C2' B6' B10' B11' 40.5(9)
C2' B6' B10' B12' 3.9(13)
C2' B6' B11' B7' -33.3(9)
C2' B6' B11' B10' -131.8(11)
C2' B6' B11' B12' -95.5(11)
C2' B7' B8' B3' 40.7(10)
C2' B7' B8' B4' 2.7(14)
C2' B7' B8' B9' -61.3(12)
C2' B7' B8' B12' -98.7(11)
C2' B7' B11' B6' 33.6(9)
C2' B7' B11' B10' 95.2(10)
C2' B7' B11' B12' 133.5(10)
C2' B7' B12' B8' 99.1(11)
C2' B7' B12' B9' 62.5(12)
C2' B7' B12' B10' -0.5(13)
C2' B7' B12' B11' -39.7(9)
C2' B11' B12' B7' 39.3(9)
C2' B11' B12' B8' 3.4(12)
C2' B11' B12' B9' -59.9(12)
C2' B11' B12' B10' -97.1(10)
B3' C1' C2' B6' -146.3(10)
B3' C1' C2' B7' -38.4(9)
B3' C1' C2' B11' -108.4(11)
B3' C1' B4' B5' 140.5(10)
B3' C1' B4' B8' 39.8(9)
B3' C1' B4' B9' 101.1(10)
B3' C1' B5' B4' -37.6(9)
B3' C1' B5' B6' 104.8(10)
B3' C1' B5' B9' 2.4(13)
B3' C1' B5' B10' 65.2(13)
B3' C1' B6' C2' 31.9(9)
B3' C1' B6' B5' -104.2(10)
B3' C1' B6' B10' -64.5(11)
B3' C1' B6' B11' -1.3(12)
B3' C2' B6' C1' -33.2(9)
B3' C2' B6' B5' 4.0(12)
B3' C2' B6' B10' 66.1(12)
B3' C2' B6' B11' 108.1(11)
B3' C2' B7' B8' -41.0(10)
B3' C2' B7' B11' -145.4(10)
B3' C2' B7' B12' -104.8(11)
B3' C2' B11' B6' -107.6(11)
B3' C2' B11' B7' 34.4(10)
B3' C2' B11' B10' -66.8(13)
B3' C2' B11' B12' -5.4(13)
B3' B4' B5' C1' 34.8(8)
B3' B4' B5' B6' 0.3(12)
B3' B4' B5' B9' -99.7(11)
B3' B4' B5' B10' -63.3(11)
B3' B4' B8' B7' 38.4(10)
B3' B4' B8' B9' 139.1(11)
B3' B4' B8' B12' 102.7(11)
B3' B4' B9' B5' 100.1(10)
B3' B4' B9' B8' -35.5(9)
B3' B4' B9' B10' 63.9(13)
B3' B4' B9' B12' 0.5(13)
B3' B7' B8' B4' -38.0(10)
B3' B7' B8' B9' -102.1(11)
B3' B7' B8' B12' -139.4(11)
B3' B7' B11' C2' -31.3(9)
B3' B7' B11' B6' 2.3(14)
B3' B7' B11' B10' 63.9(12)
B3' B7' B11' B12' 102.1(11)
B3' B7' B12' B8' 36.8(10)
B3' B7' B12' B9' 0.2(14)
B3' B7' B12' B10' -62.8(13)
B3' B7' B12' B11' -102.0(11)
B3' B8' B9' B4' 37.1(10)
B3' B8' B9' B5' -2.3(14)
B3' B8' B9' B10' -65.1(12)
B3' B8' B9' B12' -102.8(11)
B3' B8' B12' B7' -37.5(10)
B3' B8' B12' B9' 101.2(12)
B3' B8' B12' B10' 63.3(13)
B3' B8' B12' B11' -0.6(14)
B4' C1' C2' B3' 40.2(9)
B4' C1' C2' B6' -106.1(9)
B4' C1' C2' B7' 1.8(12)
B4' C1' C2' B11' -68.2(12)
B4' C1' B3' C2' -136.5(9)
B4' C1' B3' B7' -102.1(10)
B4' C1' B3' B8' -41.6(9)
B4' C1' B5' B6' 142.4(9)
B4' C1' B5' B9' 40.0(10)
B4' C1' B5' B10' 102.8(11)
B4' C1' B6' C2' 100.1(9)
B4' C1' B6' B5' -36.0(9)
B4' C1' B6' B10' 3.7(12)
B4' C1' B6' B11' 66.9(11)
B4' B3' B7' C2' -95.3(11)
B4' B3' B7' B8' 37.5(10)
B4' B3' B7' B11' -64.4(13)
B4' B3' B7' B12' 0.1(14)
B4' B3' B8' B7' -138.4(11)
B4' B3' B8' B9' -36.9(10)
B4' B3' B8' B12' -101.5(12)
B4' B5' B6' C1' 34.0(8)
B4' B5' B6' C2' -2.4(12)
B4' B5' B6' B10' -100.8(10)
B4' B5' B6' B11' -62.4(12)
B4' B5' B9' B8' 39.5(9)
B4' B5' B9' B10' 139.6(10)
B4' B5' B9' B12' 102.4(12)
B4' B5' B10' B6' 102.7(10)
B4' B5' B10' B9' -36.5(10)
B4' B5' B10' B11' 64.6(13)
B4' B5' B10' B12' 1.4(13)
B4' B8' B9' B5' -39.4(10)
B4' B8' B9' B10' -102.2(11)
B4' B8' B9' B12' -139.9(11)
B4' B8' B12' B7' -102.4(11)
B4' B8' B12' B9' 36.3(10)
B4' B8' B12' B10' -1.5(14)
B4' B8' B12' B11' -65.4(12)
B4' B9' B10' B5' 36.4(9)
B4' B9' B10' B6' -0.3(14)
B4' B9' B10' B11' -64.5(13)
B4' B9' B10' B12' -101.6(12)
B4' B9' B12' B7' -0.4(14)
B4' B9' B12' B8' -36.4(10)
B4' B9' B12' B10' 101.0(11)
B4' B9' B12' B11' 63.5(13)
B5' C1' C2' B3' 106.6(11)
B5' C1' C2' B6' -39.7(10)
B5' C1' C2' B7' 68.2(12)
B5' C1' C2' B11' -1.8(14)
B5' C1' B3' C2' -98.7(10)
B5' C1' B3' B4' 37.8(10)
B5' C1' B3' B7' -64.4(12)
B5' C1' B3' B8' -3.8(12)
B5' C1' B4' B3' -140.5(10)
B5' C1' B4' B8' -100.7(10)
B5' C1' B4' B9' -39.3(9)
B5' C1' B6' C2' 136.1(10)
B5' C1' B6' B10' 39.7(9)
B5' C1' B6' B11' 102.9(11)
B5' B4' B8' B3' -100.4(10)
B5' B4' B8' B7' -62.0(12)
B5' B4' B8' B9' 38.8(9)
B5' B4' B8' B12' 2.3(13)
B5' B4' B9' B8' -135.7(10)
B5' B4' B9' B10' -36.2(9)
B5' B4' B9' B12' -99.6(11)
B5' B6' B10' B9' 36.8(11)
B5' B6' B10' B11' 137.7(12)
B5' B6' B10' B12' 101.1(12)
B5' B6' B11' C2' 93.7(11)
B5' B6' B11' B7' 60.3(13)
B5' B6' B11' B10' -38.1(11)
B5' B6' B11' B12' -1.9(14)
B5' B9' B10' B6' -36.7(10)
B5' B9' B10' B11' -100.9(10)
B5' B9' B10' B12' -138.0(11)
B5' B9' B12' B7' -64.1(13)
B5' B9' B12' B8' -100.1(12)
B5' B9' B12' B10' 37.3(10)
B5' B9' B12' B11' -0.2(15)
B5' B10' B11' C2' -3.0(14)
B5' B10' B11' B6' 37.9(11)
B5' B10' B11' B7' -63.2(13)
B5' B10' B11' B12' -101.2(12)
B5' B10' B12' B7' 61.6(13)
B5' B10' B12' B8' 0.1(14)
B5' B10' B12' B9' -37.8(10)
B5' B10' B12' B11' 100.8(10)
B6' C1' C2' B3' 146.3(10)
B6' C1' C2' B7' 107.8(11)
B6' C1' C2' B11' 37.9(10)
B6' C1' B3' C2' -31.7(9)
B6' C1' B3' B4' 104.8(10)
B6' C1' B3' B7' 2.6(12)
B6' C1' B3' B8' 63.2(11)
B6' C1' B4' B3' -105.0(10)
B6' C1' B4' B5' 35.5(9)
B6' C1' B4' B8' -65.2(11)
B6' C1' B4' B9' -3.9(12)
B6' C1' B5' B4' -142.4(9)
B6' C1' B5' B9' -102.4(11)
B6' C1' B5' B10' -39.6(10)
B6' C2' B3' C1' 33.5(9)
B6' C2' B3' B4' -3.9(12)
B6' C2' B3' B7' -106.3(11)
B6' C2' B3' B8' -66.6(12)
B6' C2' B7' B3' 108.0(10)
B6' C2' B7' B8' 67.0(12)
B6' C2' B7' B11' -37.4(10)
B6' C2' B7' B12' 3.2(13)
B6' C2' B11' B7' 142.0(11)
B6' C2' B11' B10' 40.8(9)
B6' C2' B11' B12' 102.2(10)
B6' B5' B9' B4' -103.3(11)
B6' B5' B9' B8' -63.8(13)
B6' B5' B9' B10' 36.3(10)
B6' B5' B9' B12' -0.9(15)
B6' B5' B10' B9' -139.2(11)
B6' B5' B10' B11' -38.1(11)
B6' B5' B10' B12' -101.3(11)
B6' B10' B11' C2' -40.9(9)
B6' B10' B11' B7' -101.1(11)
B6' B10' B11' B12' -139.1(11)
B6' B10' B12' B7' -2.2(14)
B6' B10' B12' B8' -63.8(13)
B6' B10' B12' B9' -101.6(12)
B6' B10' B12' B11' 36.9(10)
B6' B11' B12' B7' 100.6(11)
B6' B11' B12' B8' 64.6(12)
B6' B11' B12' B9' 1.3(14)
B6' B11' B12' B10' -35.8(10)
B7' C2' B3' C1' 139.8(10)
B7' C2' B3' B4' 102.4(10)
B7' C2' B3' B8' 39.7(9)
B7' C2' B6' C1' -103.8(10)
B7' C2' B6' B5' -66.6(12)
B7' C2' B6' B10' -4.5(13)
B7' C2' B6' B11' 37.5(10)
B7' C2' B11' B6' -142.0(11)
B7' C2' B11' B10' -101.2(11)
B7' C2' B11' B12' -39.8(9)
B7' B3' B4' C1' 96.5(10)
B7' B3' B4' B5' 62.1(12)
B7' B3' B4' B8' -36.4(10)
B7' B3' B4' B9' -0.4(13)
B7' B3' B8' B4' 138.4(11)
B7' B3' B8' B9' 101.5(11)
B7' B3' B8' B12' 36.9(10)
B7' B8' B9' B4' 102.7(11)
B7' B8' B9' B5' 63.3(13)
B7' B8' B9' B10' 0.5(14)
B7' B8' B9' B12' -37.2(10)
B7' B8' B12' B9' 138.7(11)
B7' B8' B12' B10' 100.9(12)
B7' B8' B12' B11' 37.0(10)
B7' B11' B12' B8' -36.0(10)
B7' B11' B12' B9' -99.3(12)
B7' B11' B12' B10' -136.4(11)
B8' B3' B4' C1' 132.9(10)
B8' B3' B4' B5' 98.5(10)
B8' B3' B4' B9' 36.0(10)
B8' B3' B7' C2' -132.9(11)
B8' B3' B7' B11' -102.0(12)
B8' B3' B7' B12' -37.4(11)
B8' B4' B5' C1' 95.8(9)
B8' B4' B5' B6' 61.3(11)
B8' B4' B5' B9' -38.7(9)
B8' B4' B5' B10' -2.3(12)
B8' B4' B9' B5' 135.7(10)
B8' B4' B9' B10' 99.5(11)
B8' B4' B9' B12' 36.0(10)
B8' B7' B11' C2' -95.5(11)
B8' B7' B11' B6' -61.9(13)
B8' B7' B11' B10' -0.3(13)
B8' B7' B11' B12' 38.0(10)
B8' B7' B12' B9' -36.6(10)
B8' B7' B12' B10' -99.6(11)
B8' B7' B12' B11' -138.8(11)
B8' B9' B10' B5' 100.3(11)
B8' B9' B10' B6' 63.5(13)
B8' B9' B10' B11' -0.7(13)
B8' B9' B10' B12' -37.7(10)
B8' B9' B12' B7' 35.9(10)
B8' B9' B12' B10' 137.4(11)
B8' B9' B12' B11' 99.8(11)
B9' B4' B5' C1' 134.5(10)
B9' B4' B5' B6' 100.0(11)
B9' B4' B5' B10' 36.4(9)
B9' B4' B8' B3' -139.1(11)
B9' B4' B8' B7' -100.7(12)
B9' B4' B8' B12' -36.4(10)
B9' B5' B6' C1' 98.2(12)
B9' B5' B6' C2' 61.8(12)
B9' B5' B6' B10' -36.6(10)
B9' B5' B6' B11' 1.8(15)
B9' B5' B10' B6' 139.2(11)
B9' B5' B10' B11' 101.2(12)
B9' B5' B10' B12' 37.9(11)
B9' B8' B12' B7' -138.7(11)
B9' B8' B12' B10' -37.8(10)
B9' B8' B12' B11' -101.7(11)
B9' B10' B11' C2' 60.8(12)
B9' B10' B11' B6' 101.7(11)
B9' B10' B11' B7' 0.6(13)
B9' B10' B11' B12' -37.4(10)
B9' B10' B12' B7' 99.4(11)
B9' B10' B12' B8' 37.8(10)
B9' B10' B12' B11' 138.5(11)
B10' B5' B6' C1' 134.7(10)
B10' B5' B6' C2' 98.4(10)
B10' B5' B6' B11' 38.3(10)
B10' B5' B9' B4' -139.6(10)
B10' B5' B9' B8' -100.1(11)
B10' B5' B9' B12' -37.3(10)
B10' B6' B11' C2' 131.8(11)
B10' B6' B11' B7' 98.5(12)
B10' B6' B11' B12' 36.2(10)
B10' B9' B12' B7' -101.4(11)
B10' B9' B12' B8' -137.4(11)
B10' B9' B12' B11' -37.5(10)
B10' B11' B12' B7' 136.4(11)
B10' B11' B12' B8' 100.4(11)
B10' B11' B12' B9' 37.1(10)
B11' C2' B3' C1' 105.2(11)
B11' C2' B3' B4' 67.8(12)
B11' C2' B3' B7' -34.6(10)
B11' C2' B3' B8' 5.0(13)
B11' C2' B6' C1' -141.3(10)
B11' C2' B6' B5' -104.1(10)
B11' C2' B6' B10' -42.0(10)
B11' C2' B7' B3' 145.4(10)
B11' C2' B7' B8' 104.4(11)
B11' C2' B7' B12' 40.6(9)
B11' B6' B10' B5' -137.7(12)
B11' B6' B10' B9' -100.9(12)
B11' B6' B10' B12' -36.6(10)
B11' B7' B8' B3' 102.0(11)
B11' B7' B8' B4' 64.0(13)
B11' B7' B8' B9' -0.1(14)
B11' B7' B8' B12' -37.4(9)
B11' B7' B12' B8' 138.8(11)
B11' B7' B12' B9' 102.2(11)
B11' B7' B12' B10' 39.2(10)
B11' B10' B12' B7' -39.2(10)
B11' B10' B12' B8' -100.7(11)
B11' B10' B12' B9' -138.5(11)
B12' B7' B8' B3' 139.4(11)
B12' B7' B8' B4' 101.4(12)
B12' B7' B8' B9' 37.3(10)
B12' B7' B11' C2' -133.5(10)
B12' B7' B11' B6' -99.9(11)
B12' B7' B11' B10' -38.3(9)
B12' B8' B9' B4' 139.9(11)
B12' B8' B9' B5' 100.5(12)
B12' B8' B9' B10' 37.7(10)
B12' B9' B10' B5' 138.0(11)
B12' B9' B10' B6' 101.2(11)
B12' B9' B10' B11' 37.0(10)
B12' B10' B11' C2' 98.2(11)
B12' B10' B11' B6' 139.1(11)
B12' B10' B11' B7' 38.0(9)

loop_
_twin_individual_id
_twin_individual_mass_fraction_refined
1 0.56(4)
2 0.44(4)
